data_4327631
loop_
_publ_author_name
'Jason A. Halfen'
'Joseph M. Uhan'
'Derek C. Fox'
'Mark P. Mehn'
'Lawrence Que'

_publ_section_title
;
 Copper(II) Complexes of Pyridyl-Appended Diazacycloalkanes: Synthesis,
 Characterization, and Application to Catalytic Olefin Aziridination
;
_journal_name_full 'Inorganic Chemistry'
_journal_page_first 4913
_journal_page_last 4920
_journal_paper_doi 10.1021/ic000664+
_journal_volume 39
_journal_year 2000
_chemical_formula_sum 'C17 H22 Cl2 Cu N4 O8'
_chemical_formula_weight 544.83
_chemical_name_common 2
_chemical_name_systematic
; 
 ? 
;
_space_group_IT_number 2
_symmetry_cell_setting triclinic
_symmetry_space_group_name_Hall '-P 1'
_symmetry_space_group_name_H-M 'P -1'
_atom_sites_solution_hydrogens geom
_atom_sites_solution_primary direct
_atom_sites_solution_secondary difmap
_audit_creation_method SHELXL-97
_cell_angle_alpha 85.98(2)
_cell_angle_beta 88.29(2)
_cell_angle_gamma 66.830(10)
_cell_formula_units_Z 2
_cell_length_a 8.4980(10)
_cell_length_b 9.0790(10)
_cell_length_c 14.944(3)
_cell_measurement_reflns_used 25
_cell_measurement_temperature 293(2)
_cell_volume 1057.4(3)
_computing_structure_refinement 'SHELXL-97 (Sheldrick, 1997)'
_computing_structure_solution 'SHELXS-97 (Sheldrick, 1990)'
_diffrn_ambient_temperature 293(2)
_diffrn_measured_fraction_theta_full 0.998
_diffrn_measured_fraction_theta_max 0.998
_diffrn_measurement_device_type 'Nonius CAD4'
_diffrn_measurement_method 'omega-2 theta scans'
_diffrn_radiation_monochromator graphite
_diffrn_radiation_source 'fine-focus sealed tube'
_diffrn_radiation_type MoK\a
_diffrn_radiation_wavelength 0.71073
_diffrn_reflns_av_R_equivalents 0.0227
_diffrn_reflns_av_sigmaI/netI 0.0568
_diffrn_reflns_limit_h_max 10
_diffrn_reflns_limit_h_min 0
_diffrn_reflns_limit_k_max 11
_diffrn_reflns_limit_k_min -10
_diffrn_reflns_limit_l_max 18
_diffrn_reflns_limit_l_min -18
_diffrn_reflns_number 4432
_diffrn_reflns_theta_full 25.97
_diffrn_reflns_theta_max 25.97
_diffrn_reflns_theta_min 1.37
_diffrn_standards_interval_time '3600 seconds'
_exptl_absorpt_coefficient_mu 1.340
_exptl_absorpt_correction_T_max 1.0000
_exptl_absorpt_correction_T_min 0.9134
_exptl_absorpt_correction_type 'psi-scan corrections'
_exptl_crystal_colour blue
_exptl_crystal_density_diffrn 1.711
_exptl_crystal_description block
_exptl_crystal_F_000 558
_exptl_crystal_size_max 0.48
_exptl_crystal_size_mid 0.25
_exptl_crystal_size_min 0.25
_refine_diff_density_max 0.801
_refine_diff_density_min -0.588
_refine_diff_density_rms 0.079
_refine_ls_extinction_method none
_refine_ls_goodness_of_fit_ref 1.017
_refine_ls_hydrogen_treatment mixed
_refine_ls_matrix_type full
_refine_ls_number_parameters 317
_refine_ls_number_reflns 4134
_refine_ls_number_restraints 61
_refine_ls_restrained_S_all 1.054
_refine_ls_R_factor_all 0.0893
_refine_ls_R_factor_gt 0.0508
_refine_ls_shift/su_max 0.000
_refine_ls_shift/su_mean 0.000
_refine_ls_structure_factor_coef Fsqd
_refine_ls_weighting_details 'calc w=1/[\s^2^(Fo^2^)+(0.0636P)^2^+1.0566P] where P=(Fo^2^+2Fc^2^)/3'
_refine_ls_weighting_scheme calc
_refine_ls_wR_factor_gt 0.1235
_refine_ls_wR_factor_ref 0.1397
_reflns_number_gt 2974
_reflns_number_total 4134
_reflns_threshold_expression >2sigma(I)
_cod_data_source_file ic0006642B_2.cif
_cod_data_source_block 2
_cod_database_code 4327631

loop_
_symmetry_equiv_pos_as_xyz
'x, y, z'
'-x, -y, -z'

loop_
_atom_site_label
_atom_site_type_symbol
_atom_site_fract_x
_atom_site_fract_y
_atom_site_fract_z
_atom_site_U_iso_or_equiv
_atom_site_adp_type
_atom_site_occupancy
_atom_site_symmetry_multiplicity
_atom_site_calc_flag
_atom_site_refinement_flags
_atom_site_disorder_assembly
_atom_site_disorder_group
Cu1 Cu 0.20845(7) 0.19079(6) 0.73112(4) 0.04184(19) Uani 1 1 d . . .
N1 N 0.4017(5) 0.2624(5) 0.7427(3) 0.0480(9) Uani 1 1 d . A .
N2 N 0.0868(5) 0.3942(4) 0.7930(3) 0.0476(9) Uani 1 1 d . . .
N3 N 0.3709(4) 0.0170(4) 0.6628(2) 0.0398(8) Uani 1 1 d . A .
N4 N 0.0476(4) 0.1145(4) 0.8014(3) 0.0438(9) Uani 1 1 d . A .
C1 C 0.3729(8) 0.4053(7) 0.6809(4) 0.0638(14) Uani 1 1 d . . .
H1A H 0.3446 0.3845 0.6220 0.077 Uiso 1 1 calc R A .
H1B H 0.4779 0.4236 0.6755 0.077 Uiso 1 1 calc R . .
C2 C 0.2318(8) 0.5537(6) 0.7121(4) 0.0683(16) Uani 1 1 d . . .
H2A H 0.2702 0.5849 0.7654 0.082 Uiso 1 1 calc R . .
H2B H 0.2115 0.6398 0.6660 0.082 Uiso 1 1 calc R . .
C3 C 0.0654(8) 0.5375(6) 0.7332(4) 0.0617(15) Uani 1 1 d . . .
H3A H -0.0113 0.6326 0.7615 0.074 Uiso 1 1 calc R A .
H3B H 0.0128 0.5311 0.6776 0.074 Uiso 1 1 calc R . .
C4 C 0.2022(6) 0.3751(6) 0.8691(3) 0.0539(13) Uani 1 1 d . . .
H4A H 0.1832 0.3054 0.9166 0.065 Uiso 1 1 calc R A .
H4B H 0.1772 0.4788 0.8928 0.065 Uiso 1 1 calc R . .
C5 C 0.3909(7) 0.3024(6) 0.8384(3) 0.0546(12) Uani 1 1 d . A .
H5A H 0.4432 0.3786 0.8452 0.065 Uiso 1 1 calc R . .
H5B H 0.4532 0.2061 0.8757 0.065 Uiso 1 1 calc R . .
C6 C 0.5619(6) 0.1242(6) 0.7216(4) 0.0567(13) Uani 1 1 d . . .
H6A H 0.6143 0.0658 0.7771 0.068 Uiso 1 1 calc R A .
H6B H 0.6417 0.1641 0.6918 0.068 Uiso 1 1 calc R . .
C7 C 0.5298(6) 0.0128(5) 0.6631(3) 0.0453(11) Uani 1 1 d . A .
C8 C 0.6604(6) -0.0976(6) 0.6153(4) 0.0530(12) Uani 1 1 d . . .
H8A H 0.7698 -0.0974 0.6144 0.064 Uiso 1 1 calc R A .
C9 C 0.6258(7) -0.2066(6) 0.5697(3) 0.0566(13) Uani 1 1 d . . .
H9A H 0.7124 -0.2835 0.5386 0.068 Uiso 1 1 calc R . .
C10 C 0.4618(7) -0.2020(6) 0.5700(3) 0.0516(12) Uani 1 1 d . . .
H10A H 0.4365 -0.2757 0.5394 0.062 Uiso 1 1 calc R A .
C11 C 0.3372(6) -0.0878(5) 0.6158(3) 0.0450(11) Uani 1 1 d . A .
H11A H 0.2257 -0.0824 0.6144 0.054 Uiso 1 1 calc R . .
C12 C -0.0807(6) 0.3974(6) 0.8231(4) 0.0610(14) Uani 1 1 d . . .
H12A H -0.1643 0.4477 0.7759 0.073 Uiso 1 1 calc R A .
H12B H -0.1181 0.4608 0.8752 0.073 Uiso 1 1 calc R . .
C13 C -0.0706(6) 0.2309(6) 0.8467(3) 0.0494(12) Uani 1 1 d . A .
C14 C -0.1774(6) 0.1963(7) 0.9084(3) 0.0571(14) Uani 1 1 d . . .
H14A H -0.2576 0.2775 0.9400 0.068 Uiso 1 1 calc R A .
C15 C -0.1641(7) 0.0418(8) 0.9226(3) 0.0621(15) Uani 1 1 d . . .
H15A H -0.2363 0.0172 0.9634 0.075 Uiso 1 1 calc R . .
C16 C -0.0441(7) -0.0769(7) 0.8764(4) 0.0595(13) Uani 1 1 d . . .
H16A H -0.0331 -0.1829 0.8856 0.071 Uiso 1 1 calc R A .
C17 C 0.0595(6) -0.0360(6) 0.8164(3) 0.0493(11) Uani 1 1 d . A .
H17A H 0.1412 -0.1163 0.7849 0.059 Uiso 1 1 calc R . .
Cl1 Cl -0.09183(15) 0.27733(16) 0.56361(9) 0.0542(3) Uani 1 1 d . . .
O1 O 0.0567(5) 0.2926(5) 0.5982(3) 0.0733(11) Uani 1 1 d . . .
O2 O -0.0681(10) 0.2616(11) 0.4724(4) 0.166(3) Uani 1 1 d . . .
O3 O -0.2388(7) 0.3980(7) 0.5852(7) 0.195(4) Uani 1 1 d . . .
O4 O -0.0974(6) 0.1300(6) 0.5992(4) 0.1021(16) Uani 1 1 d . . .
Cl2 Cl 0.53524(15) -0.23693(14) 0.88560(8) 0.0501(3) Uani 0.35 1 d PD A 1
O5 O 0.4199(6) -0.0744(5) 0.8892(3) 0.0901(14) Uani 0.35 1 d PD A 1
O6 O 0.481(3) -0.317(2) 0.8282(12) 0.111(6) Uani 0.35 1 d PDU A 1
O7 O 0.6826(14) -0.2280(16) 0.8490(13) 0.091(4) Uani 0.35 1 d PDU A 1
O8 O 0.574(3) -0.323(2) 0.9663(7) 0.112(6) Uani 0.35 1 d PDU A 1
Cl2' Cl 0.53524(15) -0.23693(14) 0.88560(8) 0.0501(3) Uani 0.65 1 d PD B 2
O5' O 0.4199(6) -0.0744(5) 0.8892(3) 0.0901(14) Uani 0.65 1 d PD B 2
O6' O 0.6925(10) -0.2629(13) 0.9203(10) 0.136(4) Uani 0.65 1 d PDU B 2
O7' O 0.4692(18) -0.3275(13) 0.9385(9) 0.157(4) Uani 0.65 1 d PDU B 2
O8' O 0.5507(15) -0.2873(13) 0.8005(5) 0.120(4) Uani 0.65 1 d PDU B 2

loop_
_atom_site_aniso_label
_atom_site_aniso_U_11
_atom_site_aniso_U_22
_atom_site_aniso_U_33
_atom_site_aniso_U_23
_atom_site_aniso_U_13
_atom_site_aniso_U_12
Cu1 0.0377(3) 0.0380(3) 0.0490(4) -0.0117(2) 0.0061(2) -0.0129(2)
N1 0.048(2) 0.047(2) 0.050(2) -0.0100(18) 0.0020(18) -0.0192(18)
N2 0.046(2) 0.037(2) 0.051(2) -0.0102(17) -0.0033(18) -0.0057(17)
N3 0.038(2) 0.042(2) 0.040(2) -0.0074(16) 0.0075(16) -0.0172(17)
N4 0.0330(19) 0.047(2) 0.047(2) -0.0079(17) 0.0056(16) -0.0107(16)
C1 0.082(4) 0.065(3) 0.056(3) 0.000(3) 0.001(3) -0.043(3)
C2 0.091(4) 0.050(3) 0.067(4) 0.010(3) -0.016(3) -0.033(3)
C3 0.076(4) 0.039(3) 0.063(3) -0.008(2) -0.019(3) -0.012(3)
C4 0.055(3) 0.049(3) 0.049(3) -0.016(2) -0.004(2) -0.009(2)
C5 0.054(3) 0.052(3) 0.053(3) -0.007(2) -0.010(2) -0.016(2)
C6 0.040(3) 0.063(3) 0.071(4) -0.017(3) 0.009(2) -0.024(2)
C7 0.043(3) 0.046(3) 0.047(3) -0.006(2) 0.004(2) -0.017(2)
C8 0.038(3) 0.055(3) 0.062(3) -0.006(2) 0.011(2) -0.014(2)
C9 0.057(3) 0.050(3) 0.053(3) -0.013(2) 0.017(2) -0.010(2)
C10 0.060(3) 0.046(3) 0.050(3) -0.014(2) 0.011(2) -0.021(2)
C11 0.044(3) 0.045(3) 0.048(3) -0.008(2) 0.006(2) -0.020(2)
C12 0.046(3) 0.052(3) 0.071(4) -0.022(3) 0.006(3) -0.002(2)
C13 0.033(2) 0.057(3) 0.052(3) -0.015(2) -0.001(2) -0.008(2)
C14 0.033(2) 0.083(4) 0.048(3) -0.022(3) 0.005(2) -0.012(2)
C15 0.050(3) 0.096(4) 0.045(3) -0.002(3) 0.006(2) -0.034(3)
C16 0.053(3) 0.068(3) 0.059(3) 0.000(3) 0.002(3) -0.027(3)
C17 0.042(3) 0.051(3) 0.054(3) -0.011(2) 0.007(2) -0.015(2)
Cl1 0.0414(6) 0.0614(8) 0.0609(8) -0.0062(6) -0.0034(5) -0.0208(6)
O1 0.070(3) 0.095(3) 0.068(3) 0.000(2) -0.016(2) -0.046(2)
O2 0.187(7) 0.311(10) 0.060(3) 0.005(5) -0.026(4) -0.164(7)
O3 0.055(3) 0.077(4) 0.438(14) -0.065(6) 0.050(5) -0.007(3)
O4 0.094(3) 0.090(3) 0.141(5) 0.002(3) -0.001(3) -0.057(3)
Cl2 0.0445(6) 0.0530(7) 0.0460(7) -0.0054(5) 0.0062(5) -0.0120(5)
O5 0.071(3) 0.064(3) 0.111(4) -0.019(2) 0.012(3) 0.002(2)
O6 0.128(11) 0.094(9) 0.137(12) -0.026(9) -0.054(10) -0.065(8)
O7 0.054(7) 0.064(7) 0.158(12) 0.000(8) 0.042(8) -0.031(6)
O8 0.126(12) 0.125(10) 0.065(8) 0.013(7) -0.034(8) -0.030(10)
Cl2' 0.0445(6) 0.0530(7) 0.0460(7) -0.0054(5) 0.0062(5) -0.0120(5)
O5' 0.071(3) 0.064(3) 0.111(4) -0.019(2) 0.012(3) 0.002(2)
O6' 0.080(6) 0.126(8) 0.181(10) -0.058(8) -0.061(7) -0.007(5)
O7' 0.185(10) 0.118(7) 0.180(10) 0.002(7) 0.086(8) -0.079(7)
O8' 0.146(9) 0.098(7) 0.062(5) -0.016(4) -0.012(5) 0.012(6)

loop_
_atom_type_symbol
_atom_type_description
_atom_type_scat_dispersion_real
_atom_type_scat_dispersion_imag
_atom_type_scat_source
C C 0.0033 0.0016 'International Tables Vol C Tables 4.2.6.8 and 6.1.1.4'
H H 0.0000 0.0000 'International Tables Vol C Tables 4.2.6.8 and 6.1.1.4'
N N 0.0061 0.0033 'International Tables Vol C Tables 4.2.6.8 and 6.1.1.4'
O O 0.0106 0.0060 'International Tables Vol C Tables 4.2.6.8 and 6.1.1.4'
Cl Cl 0.1484 0.1585 'International Tables Vol C Tables 4.2.6.8 and 6.1.1.4'
Cu Cu 0.3201 1.2651 'International Tables Vol C Tables 4.2.6.8 and 6.1.1.4'

loop_
_geom_angle_atom_site_label_1
_geom_angle_atom_site_label_2
_geom_angle_atom_site_label_3
_geom_angle
N3 Cu1 N4 110.47(15)
N3 Cu1 N2 165.00(16)
N4 Cu1 N2 84.07(16)
N3 Cu1 N1 85.79(15)
N4 Cu1 N1 143.45(17)
N2 Cu1 N1 80.02(16)
N3 Cu1 O1 87.45(15)
N4 Cu1 O1 101.20(15)
N2 Cu1 O1 93.45(16)
N1 Cu1 O1 112.37(15)
N3 Cu1 O5 77.42(13)
N4 Cu1 O5 70.64(14)
N2 Cu1 O5 105.15(14)
N1 Cu1 O5 82.07(15)
O1 Cu1 O5 158.44(14)
C1 N1 C6 112.3(4)
C1 N1 C5 111.5(4)
C6 N1 C5 113.0(4)
C1 N1 Cu1 109.3(3)
C6 N1 Cu1 106.9(3)
C5 N1 Cu1 103.2(3)
C12 N2 C3 110.5(4)
C12 N2 C4 112.1(4)
C3 N2 C4 112.1(4)
C12 N2 Cu1 107.8(3)
C3 N2 Cu1 111.7(3)
C4 N2 Cu1 102.2(3)
C7 N3 C11 119.5(4)
C7 N3 Cu1 112.9(3)
C11 N3 Cu1 127.6(3)
C17 N4 C13 118.9(4)
C17 N4 Cu1 127.7(3)
C13 N4 Cu1 112.8(3)
N1 C1 C2 112.6(5)
C3 C2 C1 115.1(5)
N2 C3 C2 112.7(4)
N2 C4 C5 110.3(4)
N1 C5 C4 110.3(4)
N1 C6 C7 112.1(4)
N3 C7 C8 121.1(4)
N3 C7 C6 116.9(4)
C8 C7 C6 121.9(4)
C9 C8 C7 119.0(5)
C8 C9 C10 119.6(4)
C11 C10 C9 119.0(5)
N3 C11 C10 121.9(4)
N2 C12 C13 110.7(4)
N4 C13 C14 121.0(5)
N4 C13 C12 115.5(4)
C14 C13 C12 123.4(5)
C15 C14 C13 119.3(5)
C14 C15 C16 119.7(5)
C15 C16 C17 118.5(5)
N4 C17 C16 122.5(5)
O3 Cl1 O2 113.7(6)
O3 Cl1 O4 108.5(4)
O2 Cl1 O4 105.4(4)
O3 Cl1 O1 112.7(4)
O2 Cl1 O1 107.5(3)
O4 Cl1 O1 108.9(3)
Cl1 O1 Cu1 131.5(3)
O6 Cl2 O8 109.2(12)
O6 Cl2 O7 106.6(11)
O8 Cl2 O7 108.8(10)
O6 Cl2 O5 112.0(10)
O8 Cl2 O5 115.5(9)
O7 Cl2 O5 104.2(6)
Cl2 O5 Cu1 131.1(3)

loop_
_geom_bond_atom_site_label_1
_geom_bond_atom_site_label_2
_geom_bond_distance
Cu1 N3 1.966(3)
Cu1 N4 2.002(4)
Cu1 N2 2.003(4)
Cu1 N1 2.006(4)
Cu1 O1 2.328(4)
Cu1 O5 3.265(5)
N1 C1 1.480(6)
N1 C6 1.488(6)
N1 C5 1.491(6)
N2 C12 1.471(7)
N2 C3 1.478(6)
N2 C4 1.481(6)
N3 C7 1.336(6)
N3 C11 1.342(6)
N4 C17 1.333(6)
N4 C13 1.344(6)
C1 C2 1.501(8)
C2 C3 1.501(8)
C4 C5 1.544(7)
C6 C7 1.489(7)
C7 C8 1.387(6)
C8 C9 1.367(7)
C9 C10 1.377(7)
C10 C11 1.362(6)
C12 C13 1.497(7)
C13 C14 1.381(7)
C14 C15 1.364(8)
C15 C16 1.369(8)
C16 C17 1.372(7)
Cl1 O3 1.346(5)
Cl1 O2 1.381(6)
Cl1 O4 1.423(5)
Cl1 O1 1.437(4)
Cl2 O6 1.358(7)
Cl2 O8 1.367(7)
Cl2 O7 1.381(7)
Cl2 O5 1.418(4)

loop_
_geom_torsion_atom_site_label_1
_geom_torsion_atom_site_label_2
_geom_torsion_atom_site_label_3
_geom_torsion_atom_site_label_4
_geom_torsion
N3 Cu1 N1 C1 104.3(3)
N4 Cu1 N1 C1 -136.4(3)
N2 Cu1 N1 C1 -70.8(3)
O1 Cu1 N1 C1 18.8(4)
O5 Cu1 N1 C1 -177.8(3)
N3 Cu1 N1 C6 -17.5(3)
N4 Cu1 N1 C6 101.8(4)
N2 Cu1 N1 C6 167.4(3)
O1 Cu1 N1 C6 -103.0(3)
O5 Cu1 N1 C6 60.4(3)
N3 Cu1 N1 C5 -136.9(3)
N4 Cu1 N1 C5 -17.6(4)
N2 Cu1 N1 C5 48.0(3)
O1 Cu1 N1 C5 137.6(3)
O5 Cu1 N1 C5 -59.0(3)
N3 Cu1 N2 C12 172.6(5)
N4 Cu1 N2 C12 -21.4(3)
N1 Cu1 N2 C12 -168.3(4)
O1 Cu1 N2 C12 79.5(3)
O5 Cu1 N2 C12 -89.4(3)
N3 Cu1 N2 C3 50.9(7)
N4 Cu1 N2 C3 -143.0(3)
N1 Cu1 N2 C3 70.0(3)
O1 Cu1 N2 C3 -42.1(3)
O5 Cu1 N2 C3 148.9(3)
N3 Cu1 N2 C4 -69.1(7)
N4 Cu1 N2 C4 96.9(3)
N1 Cu1 N2 C4 -50.1(3)
O1 Cu1 N2 C4 -162.2(3)
O5 Cu1 N2 C4 28.8(3)
N4 Cu1 N3 C7 -139.6(3)
N2 Cu1 N3 C7 25.5(8)
N1 Cu1 N3 C7 6.7(3)
O1 Cu1 N3 C7 119.4(3)
O5 Cu1 N3 C7 -76.1(3)
N4 Cu1 N3 C11 43.0(4)
N2 Cu1 N3 C11 -151.8(5)
N1 Cu1 N3 C11 -170.7(4)
O1 Cu1 N3 C11 -58.0(4)
O5 Cu1 N3 C11 106.5(4)
N3 Cu1 N4 C17 11.7(4)
N2 Cu1 N4 C17 -164.5(4)
N1 Cu1 N4 C17 -100.1(4)
O1 Cu1 N4 C17 103.2(4)
O5 Cu1 N4 C17 -56.1(4)
N3 Cu1 N4 C13 -177.5(3)
N2 Cu1 N4 C13 6.3(3)
N1 Cu1 N4 C13 70.6(4)
O1 Cu1 N4 C13 -86.1(3)
O5 Cu1 N4 C13 114.6(3)
C6 N1 C1 C2 -168.8(4)
C5 N1 C1 C2 -40.7(6)
Cu1 N1 C1 C2 72.8(5)
N1 C1 C2 C3 -52.5(7)
C12 N2 C3 C2 170.9(4)
C4 N2 C3 C2 45.1(6)
Cu1 N2 C3 C2 -69.0(5)
C1 C2 C3 N2 49.8(6)
C12 N2 C4 C5 156.2(4)
C3 N2 C4 C5 -78.8(5)
Cu1 N2 C4 C5 41.0(5)
C1 N1 C5 C4 82.1(5)
C6 N1 C5 C4 -150.2(4)
Cu1 N1 C5 C4 -35.2(4)
N2 C4 C5 N1 -3.9(6)
C1 N1 C6 C7 -95.0(5)
C5 N1 C6 C7 137.7(5)
Cu1 N1 C6 C7 24.9(5)
C11 N3 C7 C8 0.3(7)
Cu1 N3 C7 C8 -177.3(4)
C11 N3 C7 C6 -175.8(4)
Cu1 N3 C7 C6 6.6(6)
N1 C6 C7 N3 -21.9(7)
N1 C6 C7 C8 162.1(5)
N3 C7 C8 C9 -2.0(8)
C6 C7 C8 C9 173.8(5)
C7 C8 C9 C10 1.7(8)
C8 C9 C10 C11 0.2(8)
C7 N3 C11 C10 1.8(7)
Cu1 N3 C11 C10 179.0(4)
C9 C10 C11 N3 -2.1(7)
C3 N2 C12 C13 154.4(4)
C4 N2 C12 C13 -79.8(5)
Cu1 N2 C12 C13 32.0(5)
C17 N4 C13 C14 0.7(7)
Cu1 N4 C13 C14 -171.0(4)
C17 N4 C13 C12 -177.5(4)
Cu1 N4 C13 C12 10.9(5)
N2 C12 C13 N4 -29.2(6)
N2 C12 C13 C14 152.7(5)
N4 C13 C14 C15 -1.0(7)
C12 C13 C14 C15 177.0(5)
C13 C14 C15 C16 0.8(8)
C14 C15 C16 C17 -0.3(8)
C13 N4 C17 C16 -0.2(7)
Cu1 N4 C17 C16 170.1(4)
C15 C16 C17 N4 0.0(8)
O3 Cl1 O1 Cu1 92.7(6)
O2 Cl1 O1 Cu1 -141.4(5)
O4 Cl1 O1 Cu1 -27.7(5)
N3 Cu1 O1 Cl1 97.8(4)
N4 Cu1 O1 Cl1 -12.6(4)
N2 Cu1 O1 Cl1 -97.2(4)
N1 Cu1 O1 Cl1 -177.8(3)
O5 Cu1 O1 Cl1 52.7(6)
O6 Cl2 O5 Cu1 -41.2(11)
O8 Cl2 O5 Cu1 -167.1(11)
O7 Cl2 O5 Cu1 73.6(10)
N3 Cu1 O5 Cl2 -11.7(3)
N4 Cu1 O5 Cl2 105.5(4)
N2 Cu1 O5 Cl2 -176.5(3)
N1 Cu1 O5 Cl2 -99.2(4)
O1 Cu1 O5 Cl2 34.7(6)
